data_2209011
loop_
_publ_author_name
'Feng Li'
'Han-Dong Yin'
'Jun Zhai'
'Da-Qi Wang'

_publ_section_title
;
 1,10-Phenanthrolinium
 tetraiodo(1,10-phenanthroline-\k^2^<i>N</i>,<i>N</i>')bismuthate(III)
 1,10-phenanthroline
;
_journal_coeditor_code SJ2049
_journal_issue 5
_journal_name_full 'Acta Crystallographica Section E'
_journal_page_first m1170
_journal_page_last m1172
_journal_paper_doi 10.1107/S1600536806014991
_journal_volume 62
_journal_year 2006
_chemical_formula_iupac '(C12 H9 N2) [Bi I4 (C12 H8 N2)], C12 H8 N2'
_chemical_formula_moiety 'C12 H9 N2 +, C12 H8 Bi I4 N2 -, C12 H8 N2'
_chemical_formula_sum 'C36 H25 Bi I4 N6'
_chemical_formula_weight 1258.20
_chemical_name_systematic
;
1,10-Phenanthrolinium tetraiodo(1,10-phenanthroline-\k^2^N,N')bismuthate(III)
1,10-phenanthroline
;
_space_group_IT_number 14
_symmetry_cell_setting monoclinic
_symmetry_space_group_name_Hall '-P 2ybc'
_symmetry_space_group_name_H-M 'P 1 21/c 1'
_atom_sites_solution_hydrogens geom
_atom_sites_solution_primary direct
_atom_sites_solution_secondary difmap
_audit_creation_method SHELXL-97
_cell_angle_alpha 90.00
_cell_angle_beta 110.629(3)
_cell_angle_gamma 90.00
_cell_formula_units_Z 4
_cell_length_a 14.732(3)
_cell_length_b 17.414(4)
_cell_length_c 15.424(3)
_cell_measurement_reflns_used 4041
_cell_measurement_temperature 298(2)
_cell_measurement_theta_max 23.186
_cell_measurement_theta_min 2.339
_cell_volume 3703.2(13)
_computing_cell_refinement 'SAINT (Siemens, 1996)'
_computing_data_collection 'SMART (Siemens, 1996)'
_computing_data_reduction SAINT
_computing_molecular_graphics 'SHELXTL (Sheldrick, 1997b)'
_computing_publication_material SHELXTL
_computing_structure_refinement 'SHELXL97 (Sheldrick, 1997a)'
_computing_structure_solution 'SHELXS97 (Sheldrick, 1997a)'
_diffrn_ambient_temperature 298(2)
_diffrn_measured_fraction_theta_full 0.998
_diffrn_measured_fraction_theta_max 0.998
_diffrn_measurement_device_type 'Siemens SMART CCD area-detector'
_diffrn_measurement_method '\f and \w'
_diffrn_radiation_monochromator graphite
_diffrn_radiation_source 'fine-focus sealed tube'
_diffrn_radiation_type MoK\a
_diffrn_radiation_wavelength 0.71073
_diffrn_reflns_av_R_equivalents 0.0725
_diffrn_reflns_av_sigmaI/netI 0.0821
_diffrn_reflns_limit_h_max 10
_diffrn_reflns_limit_h_min -17
_diffrn_reflns_limit_k_max 20
_diffrn_reflns_limit_k_min -19
_diffrn_reflns_limit_l_max 18
_diffrn_reflns_limit_l_min -17
_diffrn_reflns_number 19288
_diffrn_reflns_theta_full 25.01
_diffrn_reflns_theta_max 25.01
_diffrn_reflns_theta_min 1.83
_diffrn_standards_number 0
_exptl_absorpt_coefficient_mu 8.130
_exptl_absorpt_correction_T_max 0.2263
_exptl_absorpt_correction_T_min 0.1941
_exptl_absorpt_correction_type multi-scan
_exptl_absorpt_process_details '(SADABS; Sheldrick, 1996)'
_exptl_crystal_colour orange
_exptl_crystal_density_diffrn 2.257
_exptl_crystal_density_method 'not measured'
_exptl_crystal_description block
_exptl_crystal_F_000 2312
_exptl_crystal_size_max 0.30
_exptl_crystal_size_mid 0.28
_exptl_crystal_size_min 0.26
_refine_diff_density_max 1.838
_refine_diff_density_min -2.010
_refine_ls_extinction_method none
_refine_ls_goodness_of_fit_ref 1.019
_refine_ls_hydrogen_treatment constr
_refine_ls_matrix_type full
_refine_ls_number_parameters 424
_refine_ls_number_reflns 6517
_refine_ls_number_restraints 0
_refine_ls_restrained_S_all 1.019
_refine_ls_R_factor_all 0.0967
_refine_ls_R_factor_gt 0.0421
_refine_ls_shift/su_max 0.000
_refine_ls_shift/su_mean 0.000
_refine_ls_structure_factor_coef Fsqd
_refine_ls_weighting_details 'calc w=1/[\s^2^(Fo^2^)+(0.0264P)^2^+15.5137P] where P=(Fo^2^+2Fc^2^)/3'
_refine_ls_weighting_scheme calc
_refine_ls_wR_factor_gt 0.0810
_refine_ls_wR_factor_ref 0.1044
_reflns_number_gt 4042
_reflns_number_total 6517
_reflns_threshold_expression I>2\s(I)
_cod_data_source_file sj2049.cif
_cod_data_source_block I
_cod_original_cell_volume 3703.1(13)
_cod_original_sg_symbol_H-M 'P 21/c'
_cod_database_code 2209011
_cod_database_fobs_code 2209011

loop_
_symmetry_equiv_pos_as_xyz
'x, y, z'
'-x, y+1/2, -z+1/2'
'-x, -y, -z'
'x, -y-1/2, z-1/2'

loop_
_atom_site_type_symbol
_atom_site_label
_atom_site_fract_x
_atom_site_fract_y
_atom_site_fract_z
_atom_site_U_iso_or_equiv
_atom_site_adp_type
_atom_site_calc_flag
_atom_site_refinement_flags
_atom_site_occupancy
Bi Bi1 0.66762(3) 0.13483(2) 0.33335(3) 0.03893(13) Uani d . 1
I I1 0.84747(6) 0.02976(4) 0.41790(5) 0.0488(2) Uani d . 1
I I2 0.47649(6) 0.19492(4) 0.20779(6) 0.0578(2) Uani d . 1
I I3 0.77691(6) 0.28625(4) 0.34843(6) 0.0601(3) Uani d . 1
I I4 0.61898(8) 0.13910(8) 0.50620(7) 0.1062(4) Uani d . 1
N N1 0.6909(6) 0.0976(5) 0.1840(6) 0.040(2) Uani d . 1
N N2 0.5842(6) 0.0112(4) 0.2611(6) 0.037(2) Uani d . 1
N N3 0.2033(8) 0.1149(6) 0.1822(7) 0.065(3) Uani d . 1
N N4 0.0769(7) 0.2349(6) 0.1138(6) 0.056(3) Uani d . 1
H H4 0.1183 0.2216 0.0887 0.068 Uiso calc R 1
N N5 0.0876(7) 0.3529(5) 0.4609(6) 0.056(3) Uani d . 1
N N6 0.2133(7) 0.2342(5) 0.5148(6) 0.049(2) Uani d . 1
C C1 0.7426(9) 0.1390(7) 0.1475(7) 0.056(3) Uani d . 1
H H1 0.7698 0.1845 0.1768 0.067 Uiso calc R 1
C C2 0.7584(10) 0.1188(8) 0.0687(8) 0.067(4) Uani d . 1
H H2 0.7964 0.1498 0.0460 0.081 Uiso calc R 1
C C3 0.7192(10) 0.0541(8) 0.0236(8) 0.064(4) Uani d . 1
H H3 0.7308 0.0399 -0.0297 0.077 Uiso calc R 1
C C4 0.6606(9) 0.0077(7) 0.0574(8) 0.055(3) Uani d . 1
C C5 0.6499(7) 0.0331(6) 0.1401(7) 0.037(3) Uani d . 1
C C6 0.5901(7) -0.0113(5) 0.1801(7) 0.037(3) Uani d . 1
C C7 0.5410(8) -0.0760(6) 0.1313(9) 0.049(3) Uani d . 1
C C8 0.4844(9) -0.1152(6) 0.1720(10) 0.061(4) Uani d . 1
H H8 0.4501 -0.1583 0.1425 0.073 Uiso calc R 1
C C9 0.4774(9) -0.0921(7) 0.2542(10) 0.063(4) Uani d . 1
H H9 0.4397 -0.1191 0.2812 0.076 Uiso calc R 1
C C10 0.5287(9) -0.0268(6) 0.2963(9) 0.055(3) Uani d . 1
H H10 0.5233 -0.0096 0.3514 0.066 Uiso calc R 1
C C11 0.6094(10) -0.0597(7) 0.0127(8) 0.062(4) Uani d . 1
H H11 0.6155 -0.0763 -0.0423 0.074 Uiso calc R 1
C C12 0.5537(9) -0.0985(7) 0.0483(9) 0.062(4) Uani d . 1
H H12 0.5218 -0.1421 0.0176 0.075 Uiso calc R 1
C C13 0.2603(10) 0.0561(9) 0.2156(10) 0.082(5) Uani d . 1
H H13 0.3052 0.0435 0.1880 0.098 Uiso calc R 1
C C14 0.2584(10) 0.0109(8) 0.2898(9) 0.072(4) Uani d . 1
H H14 0.3004 -0.0305 0.3103 0.087 Uiso calc R 1
C C15 0.1944(9) 0.0286(7) 0.3309(8) 0.059(3) Uani d . 1
H H15 0.1923 -0.0006 0.3807 0.070 Uiso calc R 1
C C16 0.1306(8) 0.0910(6) 0.2991(7) 0.045(3) Uani d . 1
C C17 0.1392(8) 0.1315(6) 0.2242(7) 0.040(3) Uani d . 1
C C18 0.0741(8) 0.1951(6) 0.1877(7) 0.041(3) Uani d . 1
C C19 0.0063(8) 0.2163(6) 0.2283(8) 0.044(3) Uani d . 1
C C20 -0.0532(9) 0.2789(7) 0.1912(8) 0.055(3) Uani d . 1
H H20 -0.0975 0.2954 0.2178 0.066 Uiso calc R 1
C C21 -0.0467(9) 0.3158(7) 0.1170(8) 0.059(3) Uani d . 1
H H21 -0.0874 0.3572 0.0915 0.071 Uiso calc R 1
C C22 0.0201(10) 0.2922(8) 0.0789(8) 0.068(4) Uani d . 1
H H22 0.0245 0.3178 0.0275 0.081 Uiso calc R 1
C C23 0.0613(8) 0.1122(6) 0.3379(7) 0.046(3) Uani d . 1
H H23 0.0563 0.0839 0.3872 0.055 Uiso calc R 1
C C24 0.0026(8) 0.1721(6) 0.3058(7) 0.047(3) Uani d . 1
H H24 -0.0415 0.1856 0.3341 0.056 Uiso calc R 1
C C25 0.0281(10) 0.4107(8) 0.4368(9) 0.072(4) Uani d . 1
H H25 -0.0122 0.4201 0.4704 0.086 Uiso calc R 1
C C26 0.0218(12) 0.4597(8) 0.3626(10) 0.089(5) Uani d . 1
H H26 -0.0206 0.5013 0.3484 0.107 Uiso calc R 1
C C27 0.0781(12) 0.4453(7) 0.3123(10) 0.079(5) Uani d . 1
H H27 0.0743 0.4763 0.2620 0.094 Uiso calc R 1
C C28 0.1433(9) 0.3827(6) 0.3368(8) 0.049(3) Uani d . 1
C C29 0.1474(8) 0.3384(6) 0.4134(8) 0.044(3) Uani d . 1
C C30 0.2135(8) 0.2749(6) 0.4411(7) 0.039(3) Uani d . 1
C C31 0.2710(8) 0.2588(6) 0.3890(8) 0.043(3) Uani d . 1
C C32 0.3360(9) 0.1978(8) 0.4194(9) 0.062(4) Uani d . 1
H H32 0.3772 0.1847 0.3878 0.074 Uiso calc R 1
C C33 0.3383(9) 0.1579(7) 0.4961(9) 0.062(3) Uani d . 1
H H33 0.3816 0.1173 0.5174 0.074 Uiso calc R 1
C C34 0.2768(9) 0.1772(7) 0.5423(8) 0.061(4) Uani d . 1
H H34 0.2799 0.1493 0.5946 0.073 Uiso calc R 1
C C35 0.2037(10) 0.3629(8) 0.2847(9) 0.064(4) Uani d . 1
H H35 0.2001 0.3915 0.2327 0.077 Uiso calc R 1
C C36 0.2642(9) 0.3045(8) 0.3100(8) 0.058(3) Uani d . 1
H H36 0.3033 0.2928 0.2758 0.070 Uiso calc R 1

loop_
_atom_site_aniso_label
_atom_site_aniso_U_11
_atom_site_aniso_U_22
_atom_site_aniso_U_33
_atom_site_aniso_U_12
_atom_site_aniso_U_13
_atom_site_aniso_U_23
Bi1 0.0396(3) 0.0432(2) 0.0369(2) 0.0028(2) 0.01699(19) -0.0039(2)
I1 0.0482(5) 0.0543(5) 0.0459(4) 0.0083(4) 0.0192(4) -0.0009(4)
I2 0.0532(5) 0.0503(5) 0.0597(5) 0.0127(4) 0.0073(4) -0.0057(4)
I3 0.0594(6) 0.0546(5) 0.0785(6) -0.0074(4) 0.0395(5) -0.0202(4)
I4 0.0935(8) 0.1831(12) 0.0602(6) 0.0536(8) 0.0497(6) 0.0260(7)
N1 0.042(6) 0.047(6) 0.032(5) 0.003(5) 0.012(4) 0.005(4)
N2 0.039(6) 0.027(5) 0.047(6) 0.003(4) 0.018(5) 0.014(4)
N3 0.060(7) 0.092(8) 0.052(6) 0.030(6) 0.031(6) 0.016(6)
N4 0.056(7) 0.081(7) 0.038(6) 0.026(6) 0.024(5) 0.020(5)
N5 0.057(7) 0.060(7) 0.053(6) 0.013(5) 0.022(6) 0.005(5)
N6 0.048(6) 0.059(6) 0.040(6) 0.003(5) 0.014(5) 0.014(5)
C1 0.070(9) 0.072(9) 0.028(6) -0.020(7) 0.020(6) -0.001(6)
C2 0.074(10) 0.095(11) 0.046(8) -0.011(8) 0.037(7) 0.001(8)
C3 0.076(10) 0.086(10) 0.034(7) 0.018(8) 0.025(7) -0.007(7)
C4 0.050(8) 0.074(9) 0.039(7) 0.016(7) 0.012(6) -0.004(7)
C5 0.035(7) 0.034(6) 0.041(6) 0.014(5) 0.012(5) 0.004(5)
C6 0.032(6) 0.027(6) 0.042(7) 0.005(5) 0.002(5) -0.001(5)
C7 0.040(7) 0.028(6) 0.066(8) 0.011(5) 0.004(6) -0.003(6)
C8 0.053(9) 0.027(6) 0.085(10) -0.008(6) 0.003(8) 0.008(7)
C9 0.056(9) 0.049(8) 0.095(11) 0.003(6) 0.039(8) 0.020(8)
C10 0.067(9) 0.030(6) 0.071(9) 0.014(6) 0.027(7) 0.022(6)
C11 0.068(10) 0.068(9) 0.038(7) 0.007(7) 0.005(7) -0.013(7)
C12 0.052(9) 0.040(7) 0.078(10) 0.004(6) 0.001(8) -0.024(7)
C13 0.076(11) 0.108(12) 0.079(11) 0.035(9) 0.050(9) 0.005(9)
C14 0.068(10) 0.088(10) 0.064(9) 0.028(8) 0.026(8) 0.004(8)
C15 0.062(9) 0.062(8) 0.050(8) 0.003(7) 0.017(7) 0.016(6)
C16 0.038(7) 0.058(8) 0.040(7) -0.006(6) 0.015(6) -0.005(6)
C17 0.042(7) 0.049(7) 0.030(6) 0.007(6) 0.015(5) -0.004(5)
C18 0.037(7) 0.043(7) 0.039(7) -0.002(5) 0.008(6) -0.002(5)
C19 0.040(7) 0.052(7) 0.047(7) -0.015(6) 0.023(6) -0.004(6)
C20 0.053(8) 0.060(8) 0.061(8) 0.007(7) 0.030(7) 0.006(7)
C21 0.062(9) 0.055(8) 0.061(9) 0.012(7) 0.024(7) 0.011(7)
C22 0.072(10) 0.092(11) 0.045(8) 0.017(8) 0.027(7) 0.024(7)
C23 0.049(8) 0.051(7) 0.037(7) -0.004(6) 0.016(6) 0.005(5)
C24 0.047(8) 0.056(7) 0.048(7) -0.004(6) 0.030(6) -0.001(6)
C25 0.088(11) 0.071(9) 0.054(9) 0.034(8) 0.022(8) 0.000(7)
C26 0.108(14) 0.076(11) 0.070(11) 0.041(9) 0.013(10) 0.006(9)
C27 0.114(14) 0.043(8) 0.059(9) 0.005(8) 0.006(9) 0.013(7)
C28 0.053(8) 0.043(7) 0.051(7) -0.008(6) 0.018(6) 0.014(6)
C29 0.040(7) 0.046(7) 0.041(7) -0.010(6) 0.008(6) -0.004(5)
C30 0.040(7) 0.045(7) 0.032(6) -0.015(5) 0.011(5) -0.002(5)
C31 0.048(8) 0.038(7) 0.042(7) -0.009(6) 0.014(6) -0.008(5)
C32 0.057(9) 0.079(10) 0.056(8) 0.000(7) 0.026(7) 0.006(7)
C33 0.052(9) 0.067(9) 0.060(9) 0.009(7) 0.012(7) 0.005(7)
C34 0.054(9) 0.069(9) 0.047(8) -0.001(7) 0.003(7) 0.027(7)
C35 0.073(10) 0.064(9) 0.051(8) -0.026(8) 0.018(7) 0.012(7)
C36 0.057(9) 0.082(10) 0.043(7) -0.022(8) 0.027(7) 0.004(7)

loop_
_atom_type_symbol
_atom_type_description
_atom_type_scat_dispersion_real
_atom_type_scat_dispersion_imag
_atom_type_scat_source
C C 0.0033 0.0016 'International Tables Vol C Tables 4.2.6.8 and 6.1.1.4'
H H 0.0000 0.0000 'International Tables Vol C Tables 4.2.6.8 and 6.1.1.4'
N N 0.0061 0.0033 'International Tables Vol C Tables 4.2.6.8 and 6.1.1.4'
Bi Bi -4.1077 10.2566 'International Tables Vol C Tables 4.2.6.8 and 6.1.1.4'
I I -0.4742 1.8119 'International Tables Vol C Tables 4.2.6.8 and 6.1.1.4'

loop_
_geom_angle_atom_site_label_1
_geom_angle_atom_site_label_2
_geom_angle_atom_site_label_3
_geom_angle
_geom_angle_publ_flag
N1 Bi1 N2 65.3(3) y
N1 Bi1 I2 84.19(19) y
N2 Bi1 I2 79.17(18) y
N1 Bi1 I4 165.5(2) y
N2 Bi1 I4 100.44(19) y
I2 Bi1 I4 95.85(3) y
N1 Bi1 I3 93.1(2) y
N2 Bi1 I3 158.06(19) y
I2 Bi1 I3 95.63(3) y
I4 Bi1 I3 101.29(3) y
N1 Bi1 I1 82.07(19) y
N2 Bi1 I1 83.92(18) y
I2 Bi1 I1 161.55(3) y
I4 Bi1 I1 94.43(3) y
I3 Bi1 I1 97.34(3) y
C1 N1 C5 118.1(9) ?
C1 N1 Bi1 122.4(7) ?
C5 N1 Bi1 119.6(7) ?
C10 N2 C6 119.5(10) ?
C10 N2 Bi1 121.6(8) ?
C6 N2 Bi1 118.5(6) ?
C13 N3 C17 116.0(10) ?
C22 N4 C18 122.8(10) ?
C22 N4 H4 118.6 ?
C18 N4 H4 118.6 ?
C25 N5 C29 119.5(11) ?
C34 N6 C30 117.0(10) ?
N1 C1 C2 123.2(12) ?
N1 C1 H1 118.4 ?
C2 C1 H1 118.4 ?
C3 C2 C1 120.1(12) ?
C3 C2 H2 120.0 ?
C1 C2 H2 120.0 ?
C2 C3 C4 119.8(11) ?
C2 C3 H3 120.1 ?
C4 C3 H3 120.1 ?
C3 C4 C5 115.7(11) ?
C3 C4 C11 125.3(11) ?
C5 C4 C11 119.0(12) ?
N1 C5 C4 123.1(10) ?
N1 C5 C6 117.5(9) ?
C4 C5 C6 119.5(10) ?
N2 C6 C7 122.9(10) ?
N2 C6 C5 119.0(9) ?
C7 C6 C5 118.1(10) ?
C8 C7 C6 115.4(11) ?
C8 C7 C12 124.5(12) ?
C6 C7 C12 120.0(12) ?
C9 C8 C7 121.9(12) ?
C9 C8 H8 119.1 ?
C7 C8 H8 119.1 ?
C8 C9 C10 117.8(12) ?
C8 C9 H9 121.1 ?
C10 C9 H9 121.1 ?
N2 C10 C9 122.4(12) ?
N2 C10 H10 118.8 ?
C9 C10 H10 118.8 ?
C12 C11 C4 121.1(12) ?
C12 C11 H11 119.4 ?
C4 C11 H11 119.4 ?
C11 C12 C7 122.3(12) ?
C11 C12 H12 118.9 ?
C7 C12 H12 118.9 ?
N3 C13 C14 124.5(12) ?
N3 C13 H13 117.7 ?
C14 C13 H13 117.7 ?
C15 C14 C13 118.5(13) ?
C15 C14 H14 120.7 ?
C13 C14 H14 120.7 ?
C14 C15 C16 120.4(12) ?
C14 C15 H15 119.8 ?
C16 C15 H15 119.8 ?
C17 C16 C23 120.8(11) ?
C17 C16 C15 115.7(10) ?
C23 C16 C15 123.5(11) ?
N3 C17 C16 124.8(10) ?
N3 C17 C18 117.2(10) ?
C16 C17 C18 118.0(10) ?
N4 C18 C19 118.8(10) ?
N4 C18 C17 120.8(10) ?
C19 C18 C17 120.5(10) ?
C20 C19 C18 117.9(10) ?
C20 C19 C24 123.9(10) ?
C18 C19 C24 118.2(11) ?
C21 C20 C19 120.1(11) ?
C21 C20 H20 119.9 ?
C19 C20 H20 119.9 ?
C20 C21 C22 119.8(12) ?
C20 C21 H21 120.1 ?
C22 C21 H21 120.1 ?
N4 C22 C21 120.6(11) ?
N4 C22 H22 119.7 ?
C21 C22 H22 119.7 ?
C24 C23 C16 121.4(10) ?
C24 C23 H23 119.3 ?
C16 C23 H23 119.3 ?
C23 C24 C19 121.1(10) ?
C23 C24 H24 119.5 ?
C19 C24 H24 119.5 ?
N5 C25 C26 123.1(13) ?
N5 C25 H25 118.4 ?
C26 C25 H25 118.4 ?
C27 C26 C25 118.7(13) ?
C27 C26 H26 120.6 ?
C25 C26 H26 120.6 ?
C26 C27 C28 119.3(13) ?
C26 C27 H27 120.4 ?
C28 C27 H27 120.4 ?
C29 C28 C27 118.4(12) ?
C29 C28 C35 119.4(11) ?
C27 C28 C35 122.2(12) ?
N5 C29 C28 120.9(11) ?
N5 C29 C30 119.0(10) ?
C28 C29 C30 120.1(11) ?
N6 C30 C31 124.7(11) ?
N6 C30 C29 117.1(10) ?
C31 C30 C29 118.2(10) ?
C30 C31 C32 116.5(11) ?
C30 C31 C36 120.6(11) ?
C32 C31 C36 122.9(11) ?
C33 C32 C31 119.0(12) ?
C33 C32 H32 120.5 ?
C31 C32 H32 120.5 ?
C32 C33 C34 120.3(12) ?
C32 C33 H33 119.8 ?
C34 C33 H33 119.8 ?
N6 C34 C33 122.4(11) ?
N6 C34 H34 118.8 ?
C33 C34 H34 118.8 ?
C36 C35 C28 120.6(12) ?
C36 C35 H35 119.7 ?
C28 C35 H35 119.7 ?
C35 C36 C31 121.2(12) ?
C35 C36 H36 119.4 ?
C31 C36 H36 119.4 ?

loop_
_geom_bond_atom_site_label_1
_geom_bond_atom_site_label_2
_geom_bond_distance
_geom_bond_publ_flag
Bi1 N1 2.530(8) y
Bi1 N2 2.534(8) y
Bi1 I2 2.9886(10) y
Bi1 I4 2.9953(11) y
Bi1 I3 3.0554(10) y
Bi1 I1 3.1039(9) y
N1 C1 1.312(13) ?
N1 C5 1.340(12) ?
N2 C10 1.309(13) ?
N2 C6 1.342(12) ?
N3 C13 1.311(15) ?
N3 C17 1.351(13) ?
N4 C22 1.291(14) ?
N4 C18 1.347(13) ?
N4 H4 0.8600 ?
N5 C25 1.301(14) ?
N5 C29 1.354(13) ?
N6 C34 1.328(14) ?
N6 C30 1.340(12) ?
C1 C2 1.362(15) ?
C1 H1 0.9300 ?
C2 C3 1.343(16) ?
C2 H2 0.9300 ?
C3 C4 1.409(17) ?
C3 H3 0.9300 ?
C4 C5 1.410(14) ?
C4 C11 1.433(16) ?
C5 C6 1.463(14) ?
C6 C7 1.405(14) ?
C7 C8 1.388(16) ?
C7 C12 1.413(16) ?
C8 C9 1.368(16) ?
C8 H8 0.9300 ?
C9 C10 1.392(16) ?
C9 H9 0.9300 ?
C10 H10 0.9300 ?
C11 C12 1.323(16) ?
C11 H11 0.9300 ?
C12 H12 0.9300 ?
C13 C14 1.398(17) ?
C13 H13 0.9300 ?
C14 C15 1.343(16) ?
C14 H14 0.9300 ?
C15 C16 1.408(15) ?
C15 H15 0.9300 ?
C16 C17 1.396(14) ?
C16 C23 1.402(14) ?
C17 C18 1.443(14) ?
C18 C19 1.403(14) ?
C19 C20 1.390(15) ?
C19 C24 1.439(14) ?
C20 C21 1.345(15) ?
C20 H20 0.9300 ?
C21 C22 1.376(16) ?
C21 H21 0.9300 ?
C22 H22 0.9300 ?
C23 C24 1.335(14) ?
C23 H23 0.9300 ?
C24 H24 0.9300 ?
C25 C26 1.405(18) ?
C25 H25 0.9300 ?
C26 C27 1.343(19) ?
C26 H26 0.9300 ?
C27 C28 1.414(17) ?
C27 H27 0.9300 ?
C28 C29 1.394(14) ?
C28 C35 1.435(17) ?
C29 C30 1.435(15) ?
C30 C31 1.386(14) ?
C31 C32 1.396(16) ?
C31 C36 1.428(15) ?
C32 C33 1.363(16) ?
C32 H32 0.9300 ?
C33 C34 1.376(16) ?
C33 H33 0.9300 ?
C34 H34 0.9300 ?
C35 C36 1.318(16) ?
C35 H35 0.9300 ?
C36 H36 0.9300 ?

loop_
_geom_hbond_atom_site_label_D
_geom_hbond_atom_site_label_H
_geom_hbond_atom_site_label_A
_geom_hbond_site_symmetry_A
_geom_hbond_distance_DH
_geom_hbond_distance_HA
_geom_hbond_distance_DA
_geom_hbond_angle_DHA
N4 H4 N6 4_565 0.86 2.23 2.970(13) 144
N4 H4 N5 4_565 0.86 2.27 2.861(13) 126
C2 H2 I3 4_565 0.93 3.16 3.873(12) 135
C11 H11 I2 3_655 0.93 3.19 3.960(12) 141
C35 H35 I1 2_655 0.93 3.25 4.137(13) 161

loop_
_geom_torsion_atom_site_label_1
_geom_torsion_atom_site_label_2
_geom_torsion_atom_site_label_3
_geom_torsion_atom_site_label_4
_geom_torsion
N2 Bi1 N1 C1 -179.7(9)
I2 Bi1 N1 C1 99.6(9)
I4 Bi1 N1 C1 -169.5(7)
I3 Bi1 N1 C1 4.3(9)
I1 Bi1 N1 C1 -92.7(9)
N2 Bi1 N1 C5 -0.1(7)
I2 Bi1 N1 C5 -80.8(7)
I4 Bi1 N1 C5 10.0(13)
I3 Bi1 N1 C5 -176.2(7)
I1 Bi1 N1 C5 86.8(7)
N1 Bi1 N2 C10 -175.9(9)
I2 Bi1 N2 C10 -87.3(8)
I4 Bi1 N2 C10 6.7(8)
I3 Bi1 N2 C10 -165.3(6)
I1 Bi1 N2 C10 100.1(8)
N1 Bi1 N2 C6 -2.2(6)
I2 Bi1 N2 C6 86.3(7)
I4 Bi1 N2 C6 -179.7(6)
I3 Bi1 N2 C6 8.3(10)
I1 Bi1 N2 C6 -86.3(7)
C5 N1 C1 C2 -1.6(17)
Bi1 N1 C1 C2 178.0(9)
N1 C1 C2 C3 1(2)
C1 C2 C3 C4 1(2)
C2 C3 C4 C5 -1.8(18)
C2 C3 C4 C11 175.6(12)
C1 N1 C5 C4 0.6(15)
Bi1 N1 C5 C4 -179.0(8)
C1 N1 C5 C6 -178.2(10)
Bi1 N1 C5 C6 2.2(11)
C3 C4 C5 N1 1.1(16)
C11 C4 C5 N1 -176.4(10)
C3 C4 C5 C6 179.8(10)
C11 C4 C5 C6 2.3(15)
C10 N2 C6 C7 -1.8(14)
Bi1 N2 C6 C7 -175.6(7)
C10 N2 C6 C5 178.1(9)
Bi1 N2 C6 C5 4.3(11)
N1 C5 C6 N2 -4.4(13)
C4 C5 C6 N2 176.8(9)
N1 C5 C6 C7 175.5(9)
C4 C5 C6 C7 -3.3(14)
N2 C6 C7 C8 0.8(15)
C5 C6 C7 C8 -179.1(9)
N2 C6 C7 C12 -177.3(10)
C5 C6 C7 C12 2.8(14)
C6 C7 C8 C9 -0.2(17)
C12 C7 C8 C9 177.7(11)
C7 C8 C9 C10 0.7(18)
C6 N2 C10 C9 2.3(16)
Bi1 N2 C10 C9 175.8(8)
C8 C9 C10 N2 -1.7(18)
C3 C4 C11 C12 -178.0(13)
C5 C4 C11 C12 -0.8(18)
C4 C11 C12 C7 0.3(19)
C8 C7 C12 C11 -179.3(12)
C6 C7 C12 C11 -1.4(18)
C17 N3 C13 C14 0(2)
N3 C13 C14 C15 0(2)
C13 C14 C15 C16 0(2)
C14 C15 C16 C17 -0.1(17)
C14 C15 C16 C23 179.3(12)
C13 N3 C17 C16 0.2(18)
C13 N3 C17 C18 -178.8(11)
C23 C16 C17 N3 -179.6(11)
C15 C16 C17 N3 -0.2(17)
C23 C16 C17 C18 -0.6(15)
C15 C16 C17 C18 178.8(10)
C22 N4 C18 C19 0.4(17)
C22 N4 C18 C17 -179.9(11)
N3 C17 C18 N4 1.1(15)
C16 C17 C18 N4 -178.0(10)
N3 C17 C18 C19 -179.3(10)
C16 C17 C18 C19 1.6(15)
N4 C18 C19 C20 -1.6(15)
C17 C18 C19 C20 178.8(10)
N4 C18 C19 C24 178.6(10)
C17 C18 C19 C24 -1.1(15)
C18 C19 C20 C21 1.9(17)
C24 C19 C20 C21 -178.2(11)
C19 C20 C21 C22 -1.2(19)
C18 N4 C22 C21 0(2)
C20 C21 C22 N4 0(2)
C17 C16 C23 C24 -1.0(17)
C15 C16 C23 C24 179.6(11)
C16 C23 C24 C19 1.6(17)
C20 C19 C24 C23 179.6(11)
C18 C19 C24 C23 -0.6(16)
C29 N5 C25 C26 0(2)
N5 C25 C26 C27 2(2)
C25 C26 C27 C28 -1(2)
C26 C27 C28 C29 -1(2)
C26 C27 C28 C35 178.3(13)
C25 N5 C29 C28 -2.7(17)
C25 N5 C29 C30 179.4(11)
C27 C28 C29 N5 2.9(17)
C35 C28 C29 N5 -176.3(10)
C27 C28 C29 C30 -179.2(10)
C35 C28 C29 C30 1.6(16)
C34 N6 C30 C31 4.0(16)
C34 N6 C30 C29 -177.7(10)
N5 C29 C30 N6 -1.4(15)
C28 C29 C30 N6 -179.4(10)
N5 C29 C30 C31 177.0(10)
C28 C29 C30 C31 -0.9(15)
N6 C30 C31 C32 -3.2(16)
C29 C30 C31 C32 178.4(10)
N6 C30 C31 C36 178.4(10)
C29 C30 C31 C36 0.0(15)
C30 C31 C32 C33 0.9(17)
C36 C31 C32 C33 179.2(11)
C31 C32 C33 C34 0.4(19)
C30 N6 C34 C33 -2.4(18)
C32 C33 C34 N6 0(2)
C29 C28 C35 C36 -1.5(18)
C27 C28 C35 C36 179.4(12)
C28 C35 C36 C31 0.6(19)
C30 C31 C36 C35 0.1(17)
C32 C31 C36 C35 -178.2(12)
